data_2239139
loop_
_publ_author_name
'Thekku Veedu, Sreevidya'
'Scholz, Mirko'
'Kia, Reza'
'Paulmann, Carsten'
'Techert, Simone'

_publ_section_title
;
 <i>N</i>,<i>N</i>-Dimethyl-4-(pyren-1-yl)aniline
;
_journal_coeditor_code SU2671
_journal_issue 1
_journal_name_full 'Acta Crystallographica Section E'
_journal_page_first o16
_journal_paper_doi 10.1107/S1600536813032698
_journal_volume 70
_journal_year 2014
_chemical_formula_iupac 'C24 H19 N'
_chemical_formula_moiety 'C24 H19 N'
_chemical_formula_sum 'C24 H19 N'
_chemical_formula_weight 321.40
_chemical_name_systematic
;
<i>N</i>,<i>N</i>-Dimethyl-4-(pyren-1-yl)aniline
;
_space_group_crystal_system monoclinic
_space_group_IT_number 14
_space_group_name_Hall '-P 2ybc'
_space_group_name_H-M_alt 'P 1 21/c 1'
_symmetry_space_group_name_Hall '-P 2ybc'
_symmetry_space_group_name_H-M 'P 1 21/c 1'
_atom_sites_solution_hydrogens geom
_atom_sites_solution_primary direct
_atom_sites_solution_secondary difmap
_audit_creation_method SHELXL-2013
_cell_angle_alpha 90
_cell_angle_beta 113.35(2)
_cell_angle_gamma 90
_cell_formula_units_Z 4
_cell_length_a 6.1270(12)
_cell_length_b 30.686(6)
_cell_length_c 9.478(3)
_cell_measurement_reflns_used 2549
_cell_measurement_temperature 100(2)
_cell_measurement_theta_max 26.74
_cell_measurement_theta_min 2.45
_cell_volume 1636.0(7)
_computing_cell_refinement 'XDS (Kabsch, 1993)'
_computing_data_collection 'XDS (Kabsch, 1993)'
_computing_data_reduction 'XDS (Kabsch, 1993)'
_computing_molecular_graphics 'SHELXTL (Sheldrick, 2008)'
_computing_publication_material 'PLATON (Spek, 2009)'
_computing_structure_refinement 'SHELXL2013 (Sheldrick, 2008)'
_computing_structure_solution 'SHELXS97 (Sheldrick, 2008)'
_diffrn_ambient_temperature 100(2)
_diffrn_measured_fraction_theta_full 0.999
_diffrn_measured_fraction_theta_max 0.987
_diffrn_measurement_device_type 'Huber diffractometer with a Mar CCD detector'
_diffrn_measurement_method '\f and \w scan'
_diffrn_radiation_source synchrotron
_diffrn_radiation_type synchrotron
_diffrn_radiation_wavelength 0.600
_diffrn_reflns_av_R_equivalents 0.0630
_diffrn_reflns_limit_h_max 9
_diffrn_reflns_limit_h_min -8
_diffrn_reflns_limit_k_max 45
_diffrn_reflns_limit_k_min -44
_diffrn_reflns_limit_l_max 14
_diffrn_reflns_limit_l_min -14
_diffrn_reflns_number 47866
_diffrn_reflns_theta_full 21.100
_diffrn_reflns_theta_max 26.998
_diffrn_reflns_theta_min 2.054
_exptl_absorpt_coefficient_mu 0.075
_exptl_absorpt_correction_T_max 0.9925
_exptl_absorpt_correction_T_min 0.9778
_exptl_absorpt_correction_type multi-scan
_exptl_absorpt_process_details '(SADABS; Bruker, 2005)'
_exptl_crystal_colour colourless
_exptl_crystal_density_diffrn 1.305
_exptl_crystal_description block
_exptl_crystal_F_000 680
_exptl_crystal_size_max 0.300
_exptl_crystal_size_mid 0.150
_exptl_crystal_size_min 0.100
_refine_diff_density_max 0.398
_refine_diff_density_min -0.227
_refine_ls_extinction_method none
_refine_ls_goodness_of_fit_ref 1.079
_refine_ls_hydrogen_treatment constr
_refine_ls_matrix_type full
_refine_ls_number_parameters 228
_refine_ls_number_reflns 5872
_refine_ls_number_restraints 0
_refine_ls_restrained_S_all 1.079
_refine_ls_R_factor_all 0.0571
_refine_ls_R_factor_gt 0.0472
_refine_ls_shift/su_max 0.000
_refine_ls_shift/su_mean 0.000
_refine_ls_structure_factor_coef Fsqd
_refine_ls_weighting_details
;
 w=1/[\s^2^(Fo^2^)+(0.0707P)^2^+0.2446P]
 where P=(Fo^2^+2Fc^2^)/3
;
_refine_ls_weighting_scheme calc
_refine_ls_wR_factor_gt 0.1295
_refine_ls_wR_factor_ref 0.1351
_reflns_number_gt 4806
_reflns_number_total 5872
_reflns_threshold_expression I>2\s(I)
_cod_data_source_file su2671sup1.cif
_cod_data_source_block I
_cod_original_cell_volume 1636.0(8)
_cod_database_code 2239139
_cod_database_fobs_code 2239139
_shelx_space_group_comment
;
The symmetry employed for this shelxl refinement is uniquely defined
by the following loop, which should always be used as a source of
symmetry information in preference to the above space-group names.
They are only intended as comments.
;
_shelx_estimated_absorpt_t_min 0.978
_shelx_estimated_absorpt_t_max 0.993
_shelxl_version_number 20.13

loop_
_symmetry_equiv_pos_site_id
_symmetry_equiv_pos_as_xyz
1 x,y,z
2 -x,1/2+y,1/2-z
3 -x,-y,-z
4 x,1/2-y,1/2+z

loop_
_atom_site_aniso_label
_atom_site_aniso_U_11
_atom_site_aniso_U_22
_atom_site_aniso_U_33
_atom_site_aniso_U_12
_atom_site_aniso_U_13
_atom_site_aniso_U_23
N1 0.0259(3) 0.0181(3) 0.0254(4) 0.0010(3) 0.0143(3) 0.0023(3)
C1 0.0195(3) 0.0180(4) 0.0158(3) -0.0010(3) 0.0064(3) -0.0002(3)
C2 0.0232(3) 0.0206(4) 0.0181(3) -0.0012(3) 0.0109(3) 0.0008(3)
C3 0.0229(3) 0.0208(4) 0.0188(4) -0.0002(3) 0.0112(3) -0.0007(3)
C4 0.0211(3) 0.0185(4) 0.0169(3) -0.0010(3) 0.0080(3) -0.0008(3)
C5 0.0242(4) 0.0194(4) 0.0198(4) -0.0015(3) 0.0121(3) 0.0004(3)
C6 0.0226(3) 0.0196(4) 0.0197(4) 0.0001(3) 0.0114(3) 0.0000(3)
C7 0.0219(3) 0.0189(4) 0.0159(3) -0.0004(3) 0.0092(3) -0.0006(3)
C8 0.0210(3) 0.0224(4) 0.0186(4) -0.0012(3) 0.0079(3) -0.0019(3)
C9 0.0204(3) 0.0245(4) 0.0186(3) 0.0019(3) 0.0070(3) -0.0001(3)
C10 0.0218(3) 0.0210(4) 0.0155(3) 0.0023(3) 0.0077(3) 0.0008(3)
C11 0.0244(4) 0.0226(4) 0.0194(4) 0.0045(3) 0.0085(3) 0.0018(3)
C12 0.0293(4) 0.0192(4) 0.0201(4) 0.0043(3) 0.0107(3) 0.0016(3)
C13 0.0271(4) 0.0188(4) 0.0168(3) 0.0007(3) 0.0092(3) 0.0004(3)
C14 0.0319(4) 0.0184(4) 0.0239(4) -0.0022(3) 0.0103(3) -0.0006(3)
C15 0.0300(4) 0.0219(4) 0.0251(4) -0.0054(3) 0.0079(3) -0.0012(3)
C16 0.0239(4) 0.0233(4) 0.0215(4) -0.0025(3) 0.0067(3) 0.0001(3)
C17 0.0224(4) 0.0201(4) 0.0157(3) -0.0006(3) 0.0076(3) 0.0005(3)
C18 0.0225(3) 0.0185(4) 0.0145(3) 0.0001(3) 0.0078(3) 0.0003(3)
C19 0.0216(3) 0.0180(4) 0.0139(3) 0.0011(3) 0.0079(3) 0.0002(3)
C20 0.0213(3) 0.0183(4) 0.0143(3) 0.0009(3) 0.0082(3) 0.0005(3)
C21 0.0219(3) 0.0189(4) 0.0170(3) 0.0023(3) 0.0077(3) 0.0014(3)
C22 0.0210(3) 0.0218(4) 0.0177(3) 0.0016(3) 0.0070(3) 0.0014(3)
C23 0.0285(4) 0.0222(4) 0.0263(4) 0.0006(3) 0.0138(3) 0.0056(3)
C24 0.0290(4) 0.0222(4) 0.0269(4) 0.0045(3) 0.0148(3) 0.0023(3)

loop_
_atom_site_type_symbol
_atom_site_label
_atom_site_fract_x
_atom_site_fract_y
_atom_site_fract_z
_atom_site_U_iso_or_equiv
_atom_site_thermal_displace_type
_atom_site_calc_flag
_atom_site_refinement_flags
_atom_site_occupancy
N N1 0.83448(13) 0.39409(2) 0.82389(9) 0.0218(2) Uani d . 1.000
C C1 0.89994(14) 0.35082(3) 0.85268(9) 0.0180(2) Uani d . 1.000
C C2 1.05726(15) 0.33134(3) 0.79588(10) 0.0198(2) Uani d . 1.000
C C3 1.11516(15) 0.28751(3) 0.82171(10) 0.0199(2) Uani d . 1.000
C C4 1.01916(14) 0.26098(3) 0.90243(9) 0.0187(2) Uani d . 1.000
C C5 0.86753(15) 0.28065(3) 0.96166(10) 0.0201(2) Uani d . 1.000
C C6 0.80935(15) 0.32448(3) 0.93886(10) 0.0197(2) Uani d . 1.000
C C7 1.07388(14) 0.21366(3) 0.92100(9) 0.0184(2) Uani d . 1.000
C C8 1.30833(15) 0.19960(3) 0.99985(10) 0.0207(2) Uani d . 1.000
C C9 1.36781(15) 0.15583(3) 1.01804(10) 0.0214(2) Uani d . 1.000
C C10 1.19330(14) 0.12377(3) 0.95599(9) 0.0193(2) Uani d . 1.000
C C11 1.24827(15) 0.07810(3) 0.97107(10) 0.0222(2) Uani d . 1.000
C C12 1.07813(16) 0.04746(3) 0.90639(10) 0.0226(2) Uani d . 1.000
C C13 0.83518(15) 0.05968(3) 0.81869(10) 0.0207(2) Uani d . 1.000
C C14 0.65740(17) 0.02878(3) 0.74593(11) 0.0250(2) Uani d . 1.000
C C15 0.42488(17) 0.04181(3) 0.66041(11) 0.0266(2) Uani d . 1.000
C C16 0.36320(16) 0.08558(3) 0.64636(10) 0.0236(2) Uani d . 1.000
C C17 0.53509(15) 0.11768(3) 0.71636(9) 0.0194(2) Uani d . 1.000
C C18 0.77440(14) 0.10477(3) 0.80332(9) 0.0184(2) Uani d . 1.000
C C19 0.95341(14) 0.13704(3) 0.87271(9) 0.0176(2) Uani d . 1.000
C C20 0.89286(14) 0.18211(3) 0.85573(9) 0.0176(2) Uani d . 1.000
C C21 0.64894(14) 0.19381(3) 0.76703(10) 0.0193(2) Uani d . 1.000
C C22 0.47894(14) 0.16319(3) 0.70109(10) 0.0204(2) Uani d . 1.000
C C23 0.94074(16) 0.42139(3) 0.74417(11) 0.0248(2) Uani d . 1.000
C C24 0.67405(16) 0.41312(3) 0.88441(11) 0.0249(2) Uani d . 1.000
H H2 1.12420 0.34840 0.73940 0.0240 Uiso c RU 1.000
H H3 1.22310 0.27520 0.78340 0.0240 Uiso c RU 1.000
H H5 0.80260 0.26350 1.01910 0.0240 Uiso c RU 1.000
H H6 0.70730 0.33690 0.98170 0.0240 Uiso c RU 1.000
H H8 1.43040 0.22070 1.04220 0.0250 Uiso c RU 1.000
H H9 1.52870 0.14750 1.07320 0.0260 Uiso c RU 1.000
H H11 1.40770 0.06910 1.02770 0.0270 Uiso c RU 1.000
H H12 1.12010 0.01750 0.91920 0.0270 Uiso c RU 1.000
H H14 0.69630 -0.00130 0.75520 0.0300 Uiso c RU 1.000
H H15 0.30680 0.02050 0.61100 0.0320 Uiso c RU 1.000
H H16 0.20290 0.09390 0.58870 0.0280 Uiso c RU 1.000
H H21 0.60590 0.22370 0.75430 0.0230 Uiso c RU 1.000
H H22 0.31970 0.17210 0.64370 0.0240 Uiso c RU 1.000
H H52A 0.90310 0.40970 0.64090 0.0370 Uiso c RU 1.000
H H52B 1.11360 0.42200 0.80130 0.0370 Uiso c RU 1.000
H H52C 0.87760 0.45110 0.73620 0.0370 Uiso c RU 1.000
H H52D 0.63160 0.44270 0.84360 0.0370 Uiso c RU 1.000
H H52E 0.75170 0.41430 0.99680 0.0370 Uiso c RU 1.000
H H52F 0.52990 0.39530 0.85400 0.0370 Uiso c RU 1.000

loop_
_atom_type_symbol
_atom_type_description
_atom_type_scat_dispersion_real
_atom_type_scat_dispersion_imag
_atom_type_scat_source
C C 0.0020 0.0012 'International Tables Vol C Tables 4.2.6.8 and 6.1.1.4'
H H 0.0000 0.0000 'International Tables Vol C Tables 4.2.6.8 and 6.1.1.4'
N N 0.0041 0.0023 'International Tables Vol C Tables 4.2.6.8 and 6.1.1.4'

loop_
_geom_angle_atom_site_label_1
_geom_angle_atom_site_label_2
_geom_angle_atom_site_label_3
_geom_angle
_geom_angle_publ_flag
C1 N1 C23 120.30(8) yes
C1 N1 C24 120.01(8) yes
C23 N1 C24 119.50(7) yes
N1 C1 C2 121.37(8) yes
N1 C1 C6 120.99(9) yes
C2 C1 C6 117.64(9) no
C1 C2 C3 120.61(9) no
C2 C3 C4 121.86(9) no
C3 C4 C5 117.34(9) no
C3 C4 C7 120.70(8) no
C5 C4 C7 121.95(8) no
C4 C5 C6 121.79(9) no
C1 C6 C5 120.70(9) no
C4 C7 C8 120.05(8) no
C4 C7 C20 121.04(8) no
C8 C7 C20 118.88(9) no
C7 C8 C9 121.98(9) no
C8 C9 C10 120.67(9) no
C9 C10 C11 122.31(9) no
C9 C10 C19 118.72(9) no
C11 C10 C19 118.96(8) no
C10 C11 C12 121.59(9) no
C11 C12 C13 120.98(9) no
C12 C13 C14 122.18(9) no
C12 C13 C18 118.76(8) no
C14 C13 C18 119.06(9) no
C13 C14 C15 120.62(9) no
C14 C15 C16 120.79(9) no
C15 C16 C17 120.65(9) no
C16 C17 C18 119.11(9) no
C16 C17 C22 122.15(9) no
C18 C17 C22 118.74(8) no
C13 C18 C17 119.77(8) no
C13 C18 C19 120.24(8) no
C17 C18 C19 119.98(8) no
C10 C19 C18 119.46(8) no
C10 C19 C20 120.36(8) no
C18 C19 C20 120.17(8) no
C7 C20 C19 119.37(8) no
C7 C20 C21 122.44(9) no
C19 C20 C21 118.14(8) no
C20 C21 C22 121.72(9) no
C17 C22 C21 121.26(9) no
C1 C2 H2 120.00 no
C3 C2 H2 120.00 no
C2 C3 H3 119.00 no
C4 C3 H3 119.00 no
C4 C5 H5 119.00 no
C6 C5 H5 119.00 no
C1 C6 H6 120.00 no
C5 C6 H6 120.00 no
C7 C8 H8 119.00 no
C9 C8 H8 119.00 no
C8 C9 H9 120.00 no
C10 C9 H9 120.00 no
C10 C11 H11 119.00 no
C12 C11 H11 119.00 no
C11 C12 H12 120.00 no
C13 C12 H12 120.00 no
C13 C14 H14 120.00 no
C15 C14 H14 120.00 no
C14 C15 H15 120.00 no
C16 C15 H15 120.00 no
C15 C16 H16 120.00 no
C17 C16 H16 120.00 no
C20 C21 H21 119.00 no
C22 C21 H21 119.00 no
C17 C22 H22 119.00 no
C21 C22 H22 119.00 no
N1 C23 H52A 109.00 no
N1 C23 H52B 110.00 no
N1 C23 H52C 109.00 no
H52A C23 H52B 109.00 no
H52A C23 H52C 109.00 no
H52B C23 H52C 109.00 no
N1 C24 H52D 109.00 no
N1 C24 H52E 109.00 no
N1 C24 H52F 109.00 no
H52D C24 H52E 109.00 no
H52D C24 H52F 109.00 no
H52E C24 H52F 109.00 no

loop_
_geom_bond_atom_site_label_1
_geom_bond_atom_site_label_2
_geom_bond_distance
_geom_bond_publ_flag
N1 C1 1.3826(12) yes
N1 C23 1.4445(13) yes
N1 C24 1.4433(14) yes
C1 C2 1.4098(14) no
C1 C6 1.4099(14) no
C2 C3 1.3878(14) no
C3 C4 1.3967(14) no
C4 C5 1.3986(14) no
C4 C7 1.4850(14) no
C5 C6 1.3862(14) no
C7 C8 1.3990(14) no
C7 C20 1.4164(14) no
C8 C9 1.3845(14) no
C9 C10 1.3995(14) no
C10 C11 1.4352(14) no
C10 C19 1.4246(13) no
C11 C12 1.3565(14) no
C12 C13 1.4375(15) no
C13 C14 1.4020(14) no
C13 C18 1.4253(14) no
C14 C15 1.3897(16) no
C15 C16 1.3873(14) no
C16 C17 1.4020(14) no
C17 C18 1.4241(14) no
C17 C22 1.4318(14) no
C18 C19 1.4298(13) no
C19 C20 1.4244(14) no
C20 C21 1.4399(14) no
C21 C22 1.3573(14) no
C2 H2 0.9500 no
C3 H3 0.9500 no
C5 H5 0.9500 no
C6 H6 0.9500 no
C8 H8 0.9500 no
C9 H9 0.9500 no
C11 H11 0.9500 no
C12 H12 0.9500 no
C14 H14 0.9500 no
C15 H15 0.9500 no
C16 H16 0.9500 no
C21 H21 0.9500 no
C22 H22 0.9500 no
C23 H52A 0.9800 no
C23 H52B 0.9800 no
C23 H52C 0.9800 no
C24 H52D 0.9800 no
C24 H52E 0.9800 no
C24 H52F 0.9800 no

loop_
_geom_hbond_atom_site_label_D
_geom_hbond_atom_site_label_H
_geom_hbond_atom_site_label_A
_geom_hbond_site_symmetry_A
_geom_hbond_distance_DH
_geom_hbond_distance_HA
_geom_hbond_distance_DA
_geom_hbond_angle_DHA
_geom_hbond_publ_flag
C2 H2 Cg2 4_554 0.95 2.93 3.6043(15) 129 yes
C6 H6 Cg5 4_555 0.95 2.90 3.6495(15) 137 yes
C22 H22 Cg1 4_454 0.95 2.68 3.5499(15) 152 yes
C23 H52A Cg3 4_554 0.98 2.74 3.5994(15) 147 yes
C24 H52E Cg4 4_555 0.98 2.77 3.5284(15) 135 yes

loop_
_geom_torsion_atom_site_label_1
_geom_torsion_atom_site_label_2
_geom_torsion_atom_site_label_3
_geom_torsion_atom_site_label_4
_geom_torsion
_geom_torsion_publ_flag
C23 N1 C1 C2 -4.74(13) no
C23 N1 C1 C6 175.91(8) no
C24 N1 C1 C2 -179.66(8) no
C24 N1 C1 C6 0.99(13) no
N1 C1 C2 C3 -177.93(8) no
C6 C1 C2 C3 1.44(13) no
N1 C1 C6 C5 177.17(9) no
C2 C1 C6 C5 -2.20(13) no
C1 C2 C3 C4 0.79(14) no
C2 C3 C4 C5 -2.22(13) no
C2 C3 C4 C7 176.62(8) no
C3 C4 C5 C6 1.44(13) no
C7 C4 C5 C6 -177.39(8) no
C3 C4 C7 C8 62.00(11) no
C3 C4 C7 C20 -115.98(10) no
C5 C4 C7 C8 -119.22(10) no
C5 C4 C7 C20 62.80(11) no
C4 C5 C6 C1 0.77(14) no
C4 C7 C8 C9 -179.10(8) no
C20 C7 C8 C9 -1.07(13) no
C4 C7 C20 C19 178.40(8) no
C4 C7 C20 C21 0.82(13) no
C8 C7 C20 C19 0.39(12) no
C8 C7 C20 C21 -177.19(8) no
C7 C8 C9 C10 0.64(14) no
C8 C9 C10 C11 179.36(9) no
C8 C9 C10 C19 0.47(13) no
C9 C10 C11 C12 -178.03(9) no
C19 C10 C11 C12 0.86(13) no
C9 C10 C19 C18 177.52(8) no
C9 C10 C19 C20 -1.12(12) no
C11 C10 C19 C18 -1.41(12) no
C11 C10 C19 C20 179.94(8) no
C10 C11 C12 C13 0.52(14) no
C11 C12 C13 C14 177.63(9) no
C11 C12 C13 C18 -1.31(14) no
C12 C13 C14 C15 -179.17(9) no
C18 C13 C14 C15 -0.23(14) no
C12 C13 C18 C17 179.69(8) no
C12 C13 C18 C19 0.73(13) no
C14 C13 C18 C17 0.72(13) no
C14 C13 C18 C19 -178.25(9) no
C13 C14 C15 C16 -0.61(15) no
C14 C15 C16 C17 0.95(15) no
C15 C16 C17 C18 -0.44(13) no
C15 C16 C17 C22 178.41(9) no
C16 C17 C18 C13 -0.39(13) no
C16 C17 C18 C19 178.58(8) no
C22 C17 C18 C13 -179.28(8) no
C22 C17 C18 C19 -0.31(12) no
C16 C17 C22 C21 -178.57(9) no
C18 C17 C22 C21 0.30(13) no
C13 C18 C19 C10 0.63(12) no
C13 C18 C19 C20 179.27(8) no
C17 C18 C19 C10 -178.34(8) no
C17 C18 C19 C20 0.30(12) no
C10 C19 C20 C7 0.69(12) no
C10 C19 C20 C21 178.38(8) no
C18 C19 C20 C7 -177.94(8) no
C18 C19 C20 C21 -0.26(12) no
C7 C20 C21 C22 177.84(9) no
C19 C20 C21 C22 0.24(13) no
C20 C21 C22 C17 -0.26(14) no
